data_7000432
loop_
_publ_author_name
'van der Vlugt, Jarl Ivar'
'Lutz, Martin'
'Pidko, Evgeny A.'
'Vogt, Dieter'
'Spek, Anthony L.'

_publ_section_title
;
 Cationic and neutral NiII complexes containing a non-innocent PNP
 ligand: formation of alkyl and thiolate species
;
_journal_coden_ASTM DTARAF
_journal_issue 6
_journal_name_full 'Dalton Transactions'
_journal_page_first 1016
_journal_page_last 1023
_journal_paper_doi 10.1039/b814806f
_journal_year 2009
_chemical_formula_moiety 'C23 H43 N4 Ni P2, B F4'
_chemical_formula_sum 'C23 H43 B F4 N4 Ni P2'
_chemical_formula_weight 583.07
_space_group_IT_number 14
_symmetry_cell_setting monoclinic
_symmetry_space_group_name_Hall '-P 2ybc'
_symmetry_space_group_name_H-M 'P 1 21/c 1'
_atom_sites_solution_hydrogens geom
_atom_sites_solution_primary direct
_atom_sites_solution_secondary difmap
_audit_creation_method SHELXL-97
_cell_angle_alpha 90.00
_cell_angle_beta 105.6351(6)
_cell_angle_gamma 90.00
_cell_formula_units_Z 4
_cell_length_a 14.9094(2)
_cell_length_b 12.4818(2)
_cell_length_c 15.5634(2)
_cell_measurement_reflns_used 37535
_cell_measurement_temperature 150(2)
_cell_measurement_theta_max 27.48
_cell_measurement_theta_min 1.02
_cell_volume 2789.12(7)
_computing_cell_refinement HKL2000
_computing_data_collection 'Nonius COLLECT'
_computing_data_reduction 'HKL2000, Sortav'
_computing_structure_refinement 'SHELXL-97 (Sheldrick, 1997)'
_computing_structure_solution 'SHELXS-97 (Sheldrick, 1990)'
_diffrn_ambient_temperature 150(2)
_diffrn_measured_fraction_theta_full 0.999
_diffrn_measured_fraction_theta_max 0.999
_diffrn_measurement_device_type 'Nonius KappaCCD'
_diffrn_measurement_method '\f and \w scans'
_diffrn_radiation_monochromator graphite
_diffrn_radiation_source 'rotating anode'
_diffrn_radiation_type MoK\a
_diffrn_radiation_wavelength 0.71073
_diffrn_reflns_av_R_equivalents 0.0544
_diffrn_reflns_av_sigmaI/netI 0.0431
_diffrn_reflns_limit_h_max 19
_diffrn_reflns_limit_h_min -19
_diffrn_reflns_limit_k_max 16
_diffrn_reflns_limit_k_min -16
_diffrn_reflns_limit_l_max 20
_diffrn_reflns_limit_l_min -20
_diffrn_reflns_number 33661
_diffrn_reflns_theta_full 27.47
_diffrn_reflns_theta_max 27.47
_diffrn_reflns_theta_min 1.42
_exptl_absorpt_coefficient_mu 0.857
_exptl_absorpt_correction_T_max 0.880
_exptl_absorpt_correction_T_min 0.826
_exptl_absorpt_correction_type multi-scan
_exptl_absorpt_process_details 'Sortav (Blessing, 1995)'
_exptl_crystal_colour red
_exptl_crystal_density_diffrn 1.389
_exptl_crystal_density_method 'not measured'
_exptl_crystal_description 'triangular prism'
_exptl_crystal_F_000 1232
_exptl_crystal_size_max 0.27
_exptl_crystal_size_mid 0.18
_exptl_crystal_size_min 0.15
_refine_diff_density_max 0.687
_refine_diff_density_min -0.410
_refine_diff_density_rms 0.063
_refine_ls_extinction_method none
_refine_ls_goodness_of_fit_ref 1.069
_refine_ls_hydrogen_treatment constr
_refine_ls_matrix_type full
_refine_ls_number_parameters 400
_refine_ls_number_reflns 6389
_refine_ls_number_restraints 291
_refine_ls_restrained_S_all 1.271
_refine_ls_R_factor_all 0.0554
_refine_ls_R_factor_gt 0.0377
_refine_ls_shift/su_max 0.007
_refine_ls_shift/su_mean 0.000
_refine_ls_structure_factor_coef Fsqd
_refine_ls_weighting_details 'calc w=1/[\s^2^(Fo^2^)+(0.0385P)^2^+1.3744P] where P=(Fo^2^+2Fc^2^)/3'
_refine_ls_weighting_scheme calc
_refine_ls_wR_factor_gt 0.0885
_refine_ls_wR_factor_ref 0.0975
_reflns_number_gt 4837
_reflns_number_total 6389
_reflns_threshold_expression I>2\s(I)
_cod_data_source_file B814806F.txt
_cod_data_source_block s4096a
_cod_original_sg_symbol_H-M 'P 21/c'
_cod_database_code 7000432

loop_
_symmetry_equiv_pos_as_xyz
'x, y, z'
'-x, y+1/2, -z+1/2'
'-x, -y, -z'
'x, -y-1/2, z-1/2'

loop_
_atom_site_label
_atom_site_type_symbol
_atom_site_fract_x
_atom_site_fract_y
_atom_site_fract_z
_atom_site_U_iso_or_equiv
_atom_site_adp_type
_atom_site_occupancy
_atom_site_symmetry_multiplicity
_atom_site_calc_flag
_atom_site_refinement_flags
_atom_site_disorder_assembly
_atom_site_disorder_group
Ni1 Ni 0.74248(2) 0.35188(2) 0.21689(2) 0.02150(11) Uani 1 1 d . . .
P1 P 0.75330(4) 0.52797(5) 0.22377(4) 0.02370(16) Uani 1 1 d . . .
P2 P 0.73213(4) 0.17844(5) 0.18951(4) 0.02367(15) Uani 1 1 d . . .
N1 N 0.84626(13) 0.35337(16) 0.16614(13) 0.0240(4) Uani 1 1 d . . .
N2 N 0.65133(19) 0.34905(18) 0.28024(16) 0.0360(6) Uani 1 1 d . . .
N3 N 0.5765(2) 0.35116(18) 0.26700(17) 0.0391(6) Uani 1 1 d . . .
N4 N 0.4933(2) 0.3506(3) 0.2606(2) 0.0682(9) Uani 1 1 d . . .
C1 C 0.88913(17) 0.4465(2) 0.15617(17) 0.0282(6) Uani 1 1 d . . .
C2 C 0.95443(18) 0.4511(3) 0.10726(19) 0.0370(7) Uani 1 1 d . . .
H2 H 0.9832 0.5173 0.1006 0.044 Uiso 1 1 calc R . .
C3 C 0.97728(19) 0.3600(3) 0.06868(18) 0.0406(8) Uani 1 1 d . . .
H3 H 1.0200 0.3631 0.0332 0.049 Uiso 1 1 calc R . .
C4 C 0.93764(18) 0.2644(3) 0.08199(18) 0.0364(7) Uani 1 1 d . . .
H4 H 0.9534 0.2004 0.0564 0.044 Uiso 1 1 calc R . .
C5 C 0.87450(17) 0.2617(2) 0.13288(17) 0.0290(6) Uani 1 1 d . . .
C6 C 0.86824(18) 0.5421(2) 0.20451(19) 0.0327(6) Uani 1 1 d . . .
H6A H 0.8699 0.6074 0.1689 0.039 Uiso 1 1 calc R . .
H6B H 0.9160 0.5495 0.2623 0.039 Uiso 1 1 calc R . .
C7 C 0.66958(19) 0.5956(2) 0.12848(17) 0.0309(6) Uani 1 1 d . . .
C8 C 0.6928(2) 0.5588(2) 0.04251(18) 0.0396(7) Uani 1 1 d . . .
H8A H 0.6447 0.5846 -0.0095 0.059 Uiso 1 1 calc R . .
H8B H 0.6951 0.4803 0.0412 0.059 Uiso 1 1 calc R . .
H8C H 0.7534 0.5879 0.0411 0.059 Uiso 1 1 calc R . .
C9 C 0.5707(2) 0.5582(3) 0.1246(2) 0.0419(7) Uani 1 1 d . . .
H9A H 0.5565 0.5758 0.1808 0.063 Uiso 1 1 calc R . .
H9B H 0.5663 0.4805 0.1152 0.063 Uiso 1 1 calc R . .
H9C H 0.5261 0.5942 0.0751 0.063 Uiso 1 1 calc R . .
C10 C 0.6747(2) 0.7175(2) 0.1329(2) 0.0428(7) Uani 1 1 d . . .
H10A H 0.6353 0.7477 0.0773 0.064 Uiso 1 1 calc R . .
H10B H 0.7392 0.7405 0.1408 0.064 Uiso 1 1 calc R . .
H10C H 0.6528 0.7427 0.1833 0.064 Uiso 1 1 calc R . .
C11 C 0.76378(19) 0.5920(2) 0.33421(17) 0.0312(6) Uani 1 1 d . . .
C12 C 0.8165(2) 0.6986(2) 0.3426(2) 0.0442(8) Uani 1 1 d . . .
H12A H 0.7800 0.7501 0.2997 0.066 Uiso 1 1 calc R . .
H12B H 0.8769 0.6871 0.3303 0.066 Uiso 1 1 calc R . .
H12C H 0.8264 0.7267 0.4032 0.066 Uiso 1 1 calc R . .
C13 C 0.6690(2) 0.6100(2) 0.3514(2) 0.0407(7) Uani 1 1 d . . .
H13A H 0.6777 0.6351 0.4128 0.061 Uiso 1 1 calc R . .
H13B H 0.6340 0.5426 0.3428 0.061 Uiso 1 1 calc R . .
H13C H 0.6343 0.6640 0.3098 0.061 Uiso 1 1 calc R . .
C14 C 0.8206(2) 0.5130(2) 0.40396(18) 0.0392(7) Uani 1 1 d . . .
H14A H 0.8306 0.5436 0.4638 0.059 Uiso 1 1 calc R . .
H14B H 0.8809 0.4997 0.3921 0.059 Uiso 1 1 calc R . .
H14C H 0.7864 0.4453 0.4004 0.059 Uiso 1 1 calc R . .
C15 C 0.84170(18) 0.1583(2) 0.1606(2) 0.0336(6) Uani 1 1 d . . .
H15A H 0.8891 0.1293 0.2127 0.040 Uiso 1 1 calc R . .
H15B H 0.8326 0.1058 0.1113 0.040 Uiso 1 1 calc R . .
C16 C 0.63892(18) 0.1432(2) 0.08675(17) 0.0294(6) Uani 1 1 d . . .
C17 C 0.6619(2) 0.2035(3) 0.00953(18) 0.0413(7) Uani 1 1 d . . .
H17A H 0.6103 0.1956 -0.0445 0.062 Uiso 1 1 calc R . .
H17B H 0.7188 0.1738 -0.0011 0.062 Uiso 1 1 calc R . .
H17C H 0.6713 0.2796 0.0248 0.062 Uiso 1 1 calc R . .
C18 C 0.6346(2) 0.0230(2) 0.0667(2) 0.0439(8) Uani 1 1 d . . .
H18A H 0.5932 0.0103 0.0071 0.066 Uiso 1 1 calc R . .
H18B H 0.6107 -0.0149 0.1111 0.066 Uiso 1 1 calc R . .
H18C H 0.6972 -0.0033 0.0692 0.066 Uiso 1 1 calc R . .
C19 C 0.54519(19) 0.1834(3) 0.0952(2) 0.0393(7) Uani 1 1 d . . .
H19A H 0.5478 0.2613 0.1037 0.059 Uiso 1 1 calc R . .
H19B H 0.5309 0.1492 0.1467 0.059 Uiso 1 1 calc R . .
H19C H 0.4965 0.1657 0.0409 0.059 Uiso 1 1 calc R . .
C20 C 0.7376(2) 0.0889(2) 0.28671(17) 0.0339(6) Uani 1 1 d . . .
C21 C 0.6427(2) 0.0788(2) 0.3049(2) 0.0435(8) Uani 1 1 d . . .
H21A H 0.5999 0.0411 0.2552 0.065 Uiso 1 1 calc R . .
H21B H 0.6181 0.1503 0.3110 0.065 Uiso 1 1 calc R . .
H21C H 0.6489 0.0383 0.3602 0.065 Uiso 1 1 calc R . .
C22 C 0.7757(3) -0.0223(2) 0.2751(2) 0.0503(8) Uani 1 1 d . . .
H22A H 0.7871 -0.0619 0.3313 0.075 Uiso 1 1 calc R . .
H22B H 0.8342 -0.0150 0.2583 0.075 Uiso 1 1 calc R . .
H22C H 0.7303 -0.0612 0.2282 0.075 Uiso 1 1 calc R . .
C23 C 0.8046(2) 0.1447(2) 0.36655(19) 0.0442(8) Uani 1 1 d . . .
H23A H 0.7788 0.2143 0.3766 0.066 Uiso 1 1 calc R . .
H23B H 0.8650 0.1553 0.3541 0.066 Uiso 1 1 calc R . .
H23C H 0.8128 0.1000 0.4199 0.066 Uiso 1 1 calc R . .
F1A F 0.0245(9) 0.2739(10) 0.2914(5) 0.058(3) Uani 0.42 1 d PDU A 1
F2A F 0.0933(6) 0.2346(6) 0.4327(6) 0.061(3) Uani 0.42 1 d PDU A 1
F3A F -0.0115(6) 0.3610(7) 0.4048(6) 0.094(3) Uani 0.42 1 d PDU A 1
F4A F 0.1269(5) 0.3877(6) 0.3763(5) 0.0800(18) Uani 0.42 1 d PDU A 1
F1B F 0.1497(5) 0.3076(11) 0.4120(7) 0.071(3) Uani 0.28 1 d PDU A 2
F2B F 0.0087(8) 0.3263(12) 0.4362(7) 0.089(4) Uani 0.28 1 d PDU A 2
F3B F 0.0152(13) 0.2489(11) 0.3096(8) 0.076(6) Uani 0.28 1 d PDU A 2
F4B F 0.0477(11) 0.4242(6) 0.3384(8) 0.091(5) Uani 0.28 1 d PDU A 2
F1C F 0.1208(8) 0.2642(10) 0.4350(7) 0.054(4) Uani 0.30 1 d PDU A 3
F2C F -0.0305(6) 0.2905(12) 0.3774(9) 0.138(5) Uani 0.30 1 d PDU A 3
F3C F 0.0632(7) 0.2941(10) 0.2886(5) 0.059(3) Uani 0.30 1 d PDU A 3
F4C F 0.0577(10) 0.4298(5) 0.3751(7) 0.069(3) Uani 0.30 1 d PDU A 3
B1 B 0.0563(2) 0.3198(2) 0.37318(19) 0.0393(8) Uani 1 1 d D . .

loop_
_atom_site_aniso_label
_atom_site_aniso_U_11
_atom_site_aniso_U_22
_atom_site_aniso_U_33
_atom_site_aniso_U_23
_atom_site_aniso_U_13
_atom_site_aniso_U_12
Ni1 0.02140(17) 0.01930(18) 0.02541(18) -0.00294(12) 0.00910(13) -0.00239(12)
P1 0.0252(3) 0.0188(3) 0.0270(3) -0.0014(2) 0.0069(3) -0.0031(3)
P2 0.0255(3) 0.0199(3) 0.0249(3) -0.0040(2) 0.0056(3) -0.0006(3)
N1 0.0187(10) 0.0296(12) 0.0233(11) -0.0007(8) 0.0052(8) 0.0005(9)
N2 0.0517(16) 0.0286(13) 0.0399(14) -0.0091(10) 0.0333(13) -0.0128(12)
N3 0.0513(17) 0.0212(13) 0.0420(15) -0.0014(10) 0.0080(13) 0.0068(12)
N4 0.0387(16) 0.076(2) 0.097(3) 0.0142(18) 0.0311(17) 0.0090(15)
C1 0.0204(12) 0.0360(16) 0.0272(13) 0.0056(11) 0.0044(10) -0.0033(11)
C2 0.0235(13) 0.0522(19) 0.0360(16) 0.0129(13) 0.0095(12) -0.0043(13)
C3 0.0230(14) 0.073(2) 0.0275(15) 0.0079(14) 0.0097(12) 0.0083(14)
C4 0.0263(14) 0.054(2) 0.0298(15) -0.0037(13) 0.0081(12) 0.0083(13)
C5 0.0198(12) 0.0377(16) 0.0282(14) -0.0067(11) 0.0042(10) 0.0030(11)
C6 0.0264(14) 0.0304(15) 0.0408(16) 0.0019(12) 0.0081(12) -0.0078(12)
C7 0.0334(14) 0.0296(15) 0.0273(14) -0.0010(11) 0.0040(11) 0.0026(12)
C8 0.0504(18) 0.0398(18) 0.0274(15) 0.0016(12) 0.0082(13) 0.0053(14)
C9 0.0322(15) 0.0495(19) 0.0391(17) -0.0008(14) 0.0012(13) 0.0001(14)
C10 0.0536(19) 0.0297(16) 0.0396(17) 0.0064(13) 0.0034(14) 0.0056(14)
C11 0.0397(16) 0.0257(14) 0.0262(14) -0.0050(10) 0.0055(12) -0.0035(12)
C12 0.060(2) 0.0272(16) 0.0388(17) -0.0068(12) 0.0022(15) -0.0099(15)
C13 0.0509(18) 0.0357(16) 0.0383(16) -0.0094(13) 0.0166(14) 0.0033(14)
C14 0.0522(18) 0.0333(16) 0.0275(14) -0.0016(12) 0.0028(13) -0.0041(14)
C15 0.0274(14) 0.0313(16) 0.0422(16) -0.0118(12) 0.0097(12) 0.0041(12)
C16 0.0308(14) 0.0317(15) 0.0231(13) -0.0063(10) 0.0030(11) -0.0050(11)
C17 0.0489(18) 0.0487(19) 0.0242(14) -0.0028(13) 0.0061(13) -0.0077(15)
C18 0.0482(18) 0.0369(17) 0.0419(17) -0.0172(14) 0.0040(14) -0.0072(14)
C19 0.0297(15) 0.0466(18) 0.0375(16) -0.0044(13) 0.0017(12) -0.0032(13)
C20 0.0430(16) 0.0252(15) 0.0283(14) 0.0010(11) 0.0006(12) 0.0005(12)
C21 0.059(2) 0.0364(17) 0.0376(16) 0.0081(13) 0.0178(15) -0.0098(15)
C22 0.070(2) 0.0260(16) 0.0475(19) 0.0028(13) 0.0027(17) 0.0078(16)
C23 0.056(2) 0.0383(18) 0.0284(15) 0.0012(12) -0.0055(14) 0.0032(15)
F1A 0.069(7) 0.049(5) 0.034(4) -0.014(4) -0.025(4) 0.020(5)
F2A 0.086(6) 0.059(4) 0.039(4) 0.002(3) 0.019(4) -0.009(4)
F3A 0.087(5) 0.098(6) 0.116(6) -0.007(5) 0.058(5) 0.054(5)
F4A 0.096(5) 0.064(4) 0.098(5) -0.008(3) 0.057(4) -0.039(4)
F1B 0.042(5) 0.105(8) 0.061(6) -0.016(5) 0.006(4) 0.024(5)
F2B 0.086(7) 0.131(9) 0.064(6) 0.017(6) 0.048(5) -0.022(7)
F3B 0.070(8) 0.059(8) 0.075(9) -0.022(6) -0.021(6) 0.025(6)
F4B 0.109(8) 0.075(7) 0.084(8) 0.020(5) 0.016(7) -0.029(6)
F1C 0.044(6) 0.078(8) 0.030(5) -0.009(5) -0.008(4) 0.021(6)
F2C 0.115(8) 0.173(10) 0.142(9) 0.024(8) 0.063(7) -0.062(7)
F3C 0.068(7) 0.069(6) 0.036(4) -0.006(4) 0.008(4) 0.018(5)
F4C 0.111(8) 0.040(5) 0.052(6) -0.019(3) 0.017(5) -0.008(5)
B1 0.0403(19) 0.043(2) 0.0354(18) -0.0049(15) 0.0109(15) 0.0035(16)

loop_
_atom_type_symbol
_atom_type_description
_atom_type_scat_dispersion_real
_atom_type_scat_dispersion_imag
_atom_type_scat_source
C C 0.0033 0.0016 'International Tables Vol C Tables 4.2.6.8 and 6.1.1.4'
H H 0.0000 0.0000 'International Tables Vol C Tables 4.2.6.8 and 6.1.1.4'
B B 0.0013 0.0007 'International Tables Vol C Tables 4.2.6.8 and 6.1.1.4'
F F 0.0171 0.0103 'International Tables Vol C Tables 4.2.6.8 and 6.1.1.4'
N N 0.0061 0.0033 'International Tables Vol C Tables 4.2.6.8 and 6.1.1.4'
Ni Ni 0.3393 1.1124 'International Tables Vol C Tables 4.2.6.8 and 6.1.1.4'
P P 0.1023 0.0942 'International Tables Vol C Tables 4.2.6.8 and 6.1.1.4'

loop_
_geom_angle_atom_site_label_1
_geom_angle_atom_site_label_2
_geom_angle_atom_site_label_3
_geom_angle
_geom_angle_site_symmetry_1
_geom_angle_site_symmetry_3
_geom_angle_publ_flag
N2 Ni1 N1 173.05(10) . . ?
N2 Ni1 P2 93.45(7) . . ?
N1 Ni1 P2 87.25(6) . . ?
N2 Ni1 P1 92.69(7) . . ?
N1 Ni1 P1 87.35(6) . . ?
P2 Ni1 P1 171.60(3) . . ?
C6 P1 C7 106.41(13) . . ?
C6 P1 C11 105.11(13) . . ?
C7 P1 C11 114.28(12) . . ?
C6 P1 Ni1 98.51(9) . . ?
C7 P1 Ni1 112.87(9) . . ?
C11 P1 Ni1 117.35(9) . . ?
C15 P2 C20 105.75(13) . . ?
C15 P2 C16 105.40(13) . . ?
C20 P2 C16 114.43(12) . . ?
C15 P2 Ni1 99.34(9) . . ?
C20 P2 Ni1 116.51(9) . . ?
C16 P2 Ni1 113.21(9) . . ?
C1 N1 C5 118.1(2) . . ?
C1 N1 Ni1 120.87(17) . . ?
C5 N1 Ni1 120.85(17) . . ?
N3 N2 Ni1 139.0(3) . . ?
N2 N3 N4 173.6(3) . . ?
N1 C1 C2 121.3(3) . . ?
N1 C1 C6 117.4(2) . . ?
C2 C1 C6 121.1(2) . . ?
C3 C2 C1 120.0(3) . . ?
C3 C2 H2 120.0 . . ?
C1 C2 H2 120.0 . . ?
C2 C3 C4 119.1(3) . . ?
C2 C3 H3 120.4 . . ?
C4 C3 H3 120.4 . . ?
C3 C4 C5 119.6(3) . . ?
C3 C4 H4 120.2 . . ?
C5 C4 H4 120.2 . . ?
N1 C5 C4 121.5(3) . . ?
N1 C5 C15 117.2(2) . . ?
C4 C5 C15 121.0(2) . . ?
C1 C6 P1 109.83(18) . . ?
C1 C6 H6A 109.7 . . ?
P1 C6 H6A 109.7 . . ?
C1 C6 H6B 109.7 . . ?
P1 C6 H6B 109.7 . . ?
H6A C6 H6B 108.2 . . ?
C10 C7 C9 110.0(2) . . ?
C10 C7 C8 108.5(2) . . ?
C9 C7 C8 108.3(2) . . ?
C10 C7 P1 113.71(19) . . ?
C9 C7 P1 108.92(19) . . ?
C8 C7 P1 107.26(19) . . ?
C7 C8 H8A 109.5 . . ?
C7 C8 H8B 109.5 . . ?
H8A C8 H8B 109.5 . . ?
C7 C8 H8C 109.5 . . ?
H8A C8 H8C 109.5 . . ?
H8B C8 H8C 109.5 . . ?
C7 C9 H9A 109.5 . . ?
C7 C9 H9B 109.5 . . ?
H9A C9 H9B 109.5 . . ?
C7 C9 H9C 109.5 . . ?
H9A C9 H9C 109.5 . . ?
H9B C9 H9C 109.5 . . ?
C7 C10 H10A 109.5 . . ?
C7 C10 H10B 109.5 . . ?
H10A C10 H10B 109.5 . . ?
C7 C10 H10C 109.5 . . ?
H10A C10 H10C 109.5 . . ?
H10B C10 H10C 109.5 . . ?
C13 C11 C12 109.6(2) . . ?
C13 C11 C14 109.3(2) . . ?
C12 C11 C14 108.9(2) . . ?
C13 C11 P1 111.97(18) . . ?
C12 C11 P1 111.39(19) . . ?
C14 C11 P1 105.58(18) . . ?
C11 C12 H12A 109.5 . . ?
C11 C12 H12B 109.5 . . ?
H12A C12 H12B 109.5 . . ?
C11 C12 H12C 109.5 . . ?
H12A C12 H12C 109.5 . . ?
H12B C12 H12C 109.5 . . ?
C11 C13 H13A 109.5 . . ?
C11 C13 H13B 109.5 . . ?
H13A C13 H13B 109.5 . . ?
C11 C13 H13C 109.5 . . ?
H13A C13 H13C 109.5 . . ?
H13B C13 H13C 109.5 . . ?
C11 C14 H14A 109.5 . . ?
C11 C14 H14B 109.5 . . ?
H14A C14 H14B 109.5 . . ?
C11 C14 H14C 109.5 . . ?
H14A C14 H14C 109.5 . . ?
H14B C14 H14C 109.5 . . ?
C5 C15 P2 109.80(18) . . ?
C5 C15 H15A 109.7 . . ?
P2 C15 H15A 109.7 . . ?
C5 C15 H15B 109.7 . . ?
P2 C15 H15B 109.7 . . ?
H15A C15 H15B 108.2 . . ?
C19 C16 C18 110.6(2) . . ?
C19 C16 C17 108.1(2) . . ?
C18 C16 C17 109.1(2) . . ?
C19 C16 P2 109.67(18) . . ?
C18 C16 P2 112.71(19) . . ?
C17 C16 P2 106.50(18) . . ?
C16 C17 H17A 109.5 . . ?
C16 C17 H17B 109.5 . . ?
H17A C17 H17B 109.5 . . ?
C16 C17 H17C 109.5 . . ?
H17A C17 H17C 109.5 . . ?
H17B C17 H17C 109.5 . . ?
C16 C18 H18A 109.5 . . ?
C16 C18 H18B 109.5 . . ?
H18A C18 H18B 109.5 . . ?
C16 C18 H18C 109.5 . . ?
H18A C18 H18C 109.5 . . ?
H18B C18 H18C 109.5 . . ?
C16 C19 H19A 109.5 . . ?
C16 C19 H19B 109.5 . . ?
H19A C19 H19B 109.5 . . ?
C16 C19 H19C 109.5 . . ?
H19A C19 H19C 109.5 . . ?
H19B C19 H19C 109.5 . . ?
C21 C20 C22 109.9(3) . . ?
C21 C20 C23 108.8(2) . . ?
C22 C20 C23 109.0(2) . . ?
C21 C20 P2 111.20(19) . . ?
C22 C20 P2 112.6(2) . . ?
C23 C20 P2 105.1(2) . . ?
C20 C21 H21A 109.5 . . ?
C20 C21 H21B 109.5 . . ?
H21A C21 H21B 109.5 . . ?
C20 C21 H21C 109.5 . . ?
H21A C21 H21C 109.5 . . ?
H21B C21 H21C 109.5 . . ?
C20 C22 H22A 109.5 . . ?
C20 C22 H22B 109.5 . . ?
H22A C22 H22B 109.5 . . ?
C20 C22 H22C 109.5 . . ?
H22A C22 H22C 109.5 . . ?
H22B C22 H22C 109.5 . . ?
C20 C23 H23A 109.5 . . ?
C20 C23 H23B 109.5 . . ?
H23A C23 H23B 109.5 . . ?
C20 C23 H23C 109.5 . . ?
H23A C23 H23C 109.5 . . ?
H23B C23 H23C 109.5 . . ?
F3A B1 F4A 113.9(6) . . ?
F3A B1 F1A 113.5(7) . . ?
F4A B1 F1A 111.9(7) . . ?
F3B B1 F2B 110.3(9) . . ?
F1C B1 F2C 109.2(8) . . ?
F3B B1 F1B 117.3(9) . . ?
F2B B1 F1B 110.8(7) . . ?
F1C B1 F4C 119.6(7) . . ?
F2C B1 F4C 106.0(8) . . ?
F1C B1 F3C 109.6(7) . . ?
F2C B1 F3C 107.4(7) . . ?
F4C B1 F3C 104.3(7) . . ?
F3B B1 F4B 110.5(8) . . ?
F2B B1 F4B 102.3(8) . . ?
F1B B1 F4B 104.5(7) . . ?
F3A B1 F2A 104.2(6) . . ?
F4A B1 F2A 106.7(5) . . ?
F1A B1 F2A 105.7(6) . . ?

loop_
_geom_bond_atom_site_label_1
_geom_bond_atom_site_label_2
_geom_bond_distance
_geom_bond_site_symmetry_2
_geom_bond_publ_flag
Ni1 N2 1.882(2) . ?
Ni1 N1 1.918(2) . ?
Ni1 P2 2.2037(7) . ?
Ni1 P1 2.2043(7) . ?
P1 C6 1.826(3) . ?
P1 C7 1.863(3) . ?
P1 C11 1.864(3) . ?
P2 C15 1.825(3) . ?
P2 C20 1.865(3) . ?
P2 C16 1.867(3) . ?
N1 C1 1.356(3) . ?
N1 C5 1.368(3) . ?
N2 N3 1.078(3) . ?
N3 N4 1.218(4) . ?
C1 C2 1.389(4) . ?
C1 C6 1.488(4) . ?
C2 C3 1.371(4) . ?
C2 H2 0.9500 . ?
C3 C4 1.372(4) . ?
C3 H3 0.9500 . ?
C4 C5 1.384(4) . ?
C4 H4 0.9500 . ?
C5 C15 1.485(4) . ?
C6 H6A 0.9900 . ?
C6 H6B 0.9900 . ?
C7 C10 1.524(4) . ?
C7 C9 1.532(4) . ?
C7 C8 1.540(4) . ?
C8 H8A 0.9800 . ?
C8 H8B 0.9800 . ?
C8 H8C 0.9800 . ?
C9 H9A 0.9800 . ?
C9 H9B 0.9800 . ?
C9 H9C 0.9800 . ?
C10 H10A 0.9800 . ?
C10 H10B 0.9800 . ?
C10 H10C 0.9800 . ?
C11 C13 1.525(4) . ?
C11 C12 1.533(4) . ?
C11 C14 1.541(4) . ?
C12 H12A 0.9800 . ?
C12 H12B 0.9800 . ?
C12 H12C 0.9800 . ?
C13 H13A 0.9800 . ?
C13 H13B 0.9800 . ?
C13 H13C 0.9800 . ?
C14 H14A 0.9800 . ?
C14 H14B 0.9800 . ?
C14 H14C 0.9800 . ?
C15 H15A 0.9900 . ?
C15 H15B 0.9900 . ?
C16 C19 1.524(4) . ?
C16 C18 1.530(4) . ?
C16 C17 1.533(4) . ?
C17 H17A 0.9800 . ?
C17 H17B 0.9800 . ?
C17 H17C 0.9800 . ?
C18 H18A 0.9800 . ?
C18 H18B 0.9800 . ?
C18 H18C 0.9800 . ?
C19 H19A 0.9800 . ?
C19 H19B 0.9800 . ?
C19 H19C 0.9800 . ?
C20 C21 1.521(4) . ?
C20 C22 1.529(4) . ?
C20 C23 1.536(4) . ?
C21 H21A 0.9800 . ?
C21 H21B 0.9800 . ?
C21 H21C 0.9800 . ?
C22 H22A 0.9800 . ?
C22 H22B 0.9800 . ?
C22 H22C 0.9800 . ?
C23 H23A 0.9800 . ?
C23 H23B 0.9800 . ?
C23 H23C 0.9800 . ?
F1A B1 1.359(6) . ?
F2A B1 1.421(6) . ?
F3A B1 1.340(6) . ?
F4A B1 1.341(5) . ?
F1B B1 1.369(6) . ?
F2B B1 1.359(7) . ?
F3B B1 1.346(7) . ?
F4B B1 1.403(7) . ?
F1C B1 1.354(6) . ?
F2C B1 1.364(7) . ?
F3C B1 1.385(7) . ?
F4C B1 1.372(6) . ?

loop_
_geom_torsion_atom_site_label_1
_geom_torsion_atom_site_label_2
_geom_torsion_atom_site_label_3
_geom_torsion_atom_site_label_4
_geom_torsion
_geom_torsion_site_symmetry_1
_geom_torsion_site_symmetry_2
_geom_torsion_site_symmetry_3
_geom_torsion_site_symmetry_4
_geom_torsion_publ_flag
N2 Ni1 P1 C6 159.10(13) . . . . ?
N1 Ni1 P1 C6 -13.95(11) . . . . ?
N2 Ni1 P1 C7 -88.99(13) . . . . ?
N1 Ni1 P1 C7 97.97(11) . . . . ?
N2 Ni1 P1 C11 47.12(13) . . . . ?
N1 Ni1 P1 C11 -125.92(12) . . . . ?
N2 Ni1 P2 C15 -162.15(13) . . . . ?
N1 Ni1 P2 C15 10.93(11) . . . . ?
N2 Ni1 P2 C20 -49.23(14) . . . . ?
N1 Ni1 P2 C20 123.84(12) . . . . ?
N2 Ni1 P2 C16 86.54(13) . . . . ?
N1 Ni1 P2 C16 -100.38(11) . . . . ?
P2 Ni1 N1 C1 176.29(18) . . . . ?
P1 Ni1 N1 C1 2.73(18) . . . . ?
P2 Ni1 N1 C5 1.29(18) . . . . ?
P1 Ni1 N1 C5 -172.27(19) . . . . ?
P2 Ni1 N2 N3 -83.6(3) . . . . ?
P1 Ni1 N2 N3 90.7(3) . . . . ?
C5 N1 C1 C2 5.3(4) . . . . ?
Ni1 N1 C1 C2 -169.86(19) . . . . ?
C5 N1 C1 C6 -170.8(2) . . . . ?
Ni1 N1 C1 C6 14.1(3) . . . . ?
N1 C1 C2 C3 -0.6(4) . . . . ?
C6 C1 C2 C3 175.3(3) . . . . ?
C1 C2 C3 C4 -2.5(4) . . . . ?
C2 C3 C4 C5 0.9(4) . . . . ?
C1 N1 C5 C4 -6.9(4) . . . . ?
Ni1 N1 C5 C4 168.20(19) . . . . ?
C1 N1 C5 C15 167.4(2) . . . . ?
Ni1 N1 C5 C15 -17.4(3) . . . . ?
C3 C4 C5 N1 3.9(4) . . . . ?
C3 C4 C5 C15 -170.2(3) . . . . ?
N1 C1 C6 P1 -26.1(3) . . . . ?
C2 C1 C6 P1 157.9(2) . . . . ?
C7 P1 C6 C1 -93.3(2) . . . . ?
C11 P1 C6 C1 145.14(19) . . . . ?
Ni1 P1 C6 C1 23.70(19) . . . . ?
C6 P1 C7 C10 -74.1(2) . . . . ?
C11 P1 C7 C10 41.4(2) . . . . ?
Ni1 P1 C7 C10 178.91(18) . . . . ?
C6 P1 C7 C9 162.80(19) . . . . ?
C11 P1 C7 C9 -81.7(2) . . . . ?
Ni1 P1 C7 C9 55.8(2) . . . . ?
C6 P1 C7 C8 45.8(2) . . . . ?
C11 P1 C7 C8 161.36(19) . . . . ?
Ni1 P1 C7 C8 -61.1(2) . . . . ?
C6 P1 C11 C13 167.1(2) . . . . ?
C7 P1 C11 C13 50.8(2) . . . . ?
Ni1 P1 C11 C13 -84.7(2) . . . . ?
C6 P1 C11 C12 43.9(2) . . . . ?
C7 P1 C11 C12 -72.4(2) . . . . ?
Ni1 P1 C11 C12 152.13(18) . . . . ?
C6 P1 C11 C14 -74.1(2) . . . . ?
C7 P1 C11 C14 169.60(18) . . . . ?
Ni1 P1 C11 C14 34.1(2) . . . . ?
N1 C5 C15 P2 26.2(3) . . . . ?
C4 C5 C15 P2 -159.5(2) . . . . ?
C20 P2 C15 C5 -142.54(19) . . . . ?
C16 P2 C15 C5 95.9(2) . . . . ?
Ni1 P2 C15 C5 -21.5(2) . . . . ?
C15 P2 C16 C19 -165.8(2) . . . . ?
C20 P2 C16 C19 78.4(2) . . . . ?
Ni1 P2 C16 C19 -58.3(2) . . . . ?
C15 P2 C16 C18 70.5(2) . . . . ?
C20 P2 C16 C18 -45.2(2) . . . . ?
Ni1 P2 C16 C18 178.07(17) . . . . ?
C15 P2 C16 C17 -49.1(2) . . . . ?
C20 P2 C16 C17 -164.83(19) . . . . ?
Ni1 P2 C16 C17 58.4(2) . . . . ?
C15 P2 C20 C21 -167.4(2) . . . . ?
C16 P2 C20 C21 -51.8(2) . . . . ?
Ni1 P2 C20 C21 83.4(2) . . . . ?
C15 P2 C20 C22 -43.5(2) . . . . ?
C16 P2 C20 C22 72.0(2) . . . . ?
Ni1 P2 C20 C22 -152.70(19) . . . . ?
C15 P2 C20 C23 75.0(2) . . . . ?
C16 P2 C20 C23 -169.42(19) . . . . ?
Ni1 P2 C20 C23 -34.2(2) . . . . ?
